data_1529381
loop_
_publ_author_name
'Lu, Xiaoyong'
'Isaacs, Lyle'

_publ_section_title
;
 Synthesis and Recognition Properties of Enantiomerically Pure Acyclic
 Cucurbit[n]uril-Type Molecular Containers.
;
_journal_issue 16
_journal_name_full 'Organic letters'
_journal_page_first 4038
_journal_page_last 4041
_journal_paper_doi 10.1021/acs.orglett.5b01948
_journal_volume 17
_journal_year 2015
_chemical_formula_moiety 'C108 H134 K N32 O32, 2(C3 H6 O), 13(H2 O)'
_chemical_formula_sum 'C114 H172 Cl K Li0 N47 O38'
_chemical_formula_weight 2883.53
_chemical_name_systematic 'Potassium CB4(acetone) chloride hydrate'
_space_group_crystal_system monoclinic
_space_group_IT_number 15
_space_group_name_Hall '-C 2yc'
_space_group_name_H-M_alt 'C 1 2/c 1'
_symmetry_cell_setting monoclinic
_symmetry_space_group_name_Hall '-C 2yc'
_symmetry_space_group_name_H-M 'C 1 2/c 1'
_atom_sites_solution_hydrogens geom
_atom_sites_solution_primary direct
_atom_sites_solution_secondary difmap
_audit_creation_method 'SHELXL-2014 & ZCIF'
_cell_angle_alpha 90
_cell_angle_beta 101.1720(8)
_cell_angle_gamma 90
_cell_formula_units_Z 4
_cell_length_a 29.3719(16)
_cell_length_b 14.1615(8)
_cell_length_c 33.7030(18)
_cell_measurement_reflns_used 15284
_cell_measurement_temperature 150(2)
_cell_measurement_theta_max 25.0
_cell_measurement_theta_min 2.3
_cell_volume 13753.1(13)
_computing_cell_refinement Apex2
_computing_data_collection 'Apex2 (Bruker, 2010)'
_computing_data_reduction 'Apex2, Saint'
_computing_molecular_graphics 'XSHEL (Bruker, 2004)'
_computing_publication_material 'Apex2, SHELXL-2014, Platon (Spek, 1990)'
_computing_structure_refinement 'ShelXL-2014 (Sheldrick, 2014)'
_computing_structure_solution 'ShelXS-97 (Sheldrick, 2008)'
_diffrn_ambient_temperature 150(2)
_diffrn_detector 'CCD area detector'
_diffrn_detector_area_resol_mean 8.333
_diffrn_measured_fraction_theta_full 0.999
_diffrn_measured_fraction_theta_max 0.999
_diffrn_measurement_device_type 'Bruker Smart Apex II CCD'
_diffrn_measurement_method '\f and \w scans'
_diffrn_measurement_specimen_support 'MiTeGen loop'
_diffrn_orient_matrix_type standard
_diffrn_orient_matrix_UB_11 0.0032031
_diffrn_orient_matrix_UB_12 -0.0691811
_diffrn_orient_matrix_UB_13 0.0058026
_diffrn_orient_matrix_UB_21 0.0223450
_diffrn_orient_matrix_UB_22 -0.0054596
_diffrn_orient_matrix_UB_23 -0.0188120
_diffrn_orient_matrix_UB_31 0.0263575
_diffrn_orient_matrix_UB_32 0.0130434
_diffrn_orient_matrix_UB_33 0.0229582
_diffrn_radiation_monochromator graphite
_diffrn_radiation_type MoK\a
_diffrn_radiation_wavelength 0.71073
_diffrn_reflns_av_R_equivalents 0.0301
_diffrn_reflns_av_unetI/netI 0.0246
_diffrn_reflns_Laue_measured_fraction_full 0.999
_diffrn_reflns_Laue_measured_fraction_max 0.999
_diffrn_reflns_limit_h_max 34
_diffrn_reflns_limit_h_min -34
_diffrn_reflns_limit_k_max 16
_diffrn_reflns_limit_k_min -16
_diffrn_reflns_limit_l_max 40
_diffrn_reflns_limit_l_min -40
_diffrn_reflns_number 58638
_diffrn_reflns_point_group_measured_fraction_full 0.999
_diffrn_reflns_point_group_measured_fraction_max 0.999
_diffrn_reflns_theta_full 25.000
_diffrn_reflns_theta_max 25.000
_diffrn_reflns_theta_min 1.765
_diffrn_source 'sealed tube'
_exptl_absorpt_coefficient_mu 0.154
_exptl_absorpt_correction_T_max 0.989
_exptl_absorpt_correction_T_min 0.882
_exptl_absorpt_correction_type multi-scan
_exptl_absorpt_process_details 'SADABS (Sheldrick, 2008)'
_exptl_crystal_colour colourless
_exptl_crystal_density_diffrn 1.393
_exptl_crystal_density_method 'not measured'
_exptl_crystal_description prism
_exptl_crystal_F_000 6100
_exptl_crystal_id LXY-2-73
_exptl_crystal_size_max 0.45
_exptl_crystal_size_mid 0.44
_exptl_crystal_size_min 0.07
_refine_diff_density_max 0.963
_refine_diff_density_min -0.764
_refine_diff_density_rms 0.074
_refine_ls_extinction_method none
_refine_ls_goodness_of_fit_ref 1.272
_refine_ls_hydrogen_treatment constr
_refine_ls_matrix_type full
_refine_ls_number_parameters 1042
_refine_ls_number_reflns 12118
_refine_ls_number_restraints 1120
_refine_ls_restrained_S_all 1.328
_refine_ls_R_factor_all 0.1194
_refine_ls_R_factor_gt 0.0984
_refine_ls_shift/su_max 0.000
_refine_ls_shift/su_mean 0.000
_refine_ls_structure_factor_coef Fsqd
_refine_ls_weighting_details 'w=1/[\s^2^(Fo^2^)+(0.0200P)^2^+73.0000P] where P=(Fo^2^+2Fc^2^)/3'
_refine_ls_weighting_scheme calc
_refine_ls_wR_factor_gt 0.1979
_refine_ls_wR_factor_ref 0.2062
_reflns_Friedel_coverage 0.000
_reflns_number_gt 9122
_reflns_number_total 12118
_reflns_threshold_expression 'I > 2\s(I)'
_cod_data_source_file ol5b01948_si_002.cif
_cod_data_source_block 2702
_cod_depositor_comments
;
The following automatic conversions were performed:

'_symmetry_cell_setting' value 'Monoclinic' changed to 'monoclinic'
according to
/usr/data/users/saulius/crontab/automatic-downloads/rss-feeds/ACS/lib/dictionaries/cif_core.dic
dictionary named 'cif_core.dic' version 2.4.2 from 2011-04-26.

Automatic conversion script
Id: cif_fix_values 3271 2015-04-21 07:52:19Z andrius 

 Adding full bibliography for 1529381.cif.
;
_cod_original_sg_symbol_H-M C2/c
_cod_database_code 1529381
_shelx_shelxl_version_number 2014/7
_shelx_space_group_comment
;
The symmetry employed for this shelxl refinement is uniquely defined
by the following loop, which should always be used as a source of
symmetry information in preference to the above space-group names.
They are only intended as comments.
;
_shelx_estimated_absorpt_t_min 0.934
_shelx_estimated_absorpt_t_max 0.989

loop_
_space_group_symop_operation_xyz
'x, y, z'
'-x, y, -z+1/2'
'x+1/2, y+1/2, z'
'-x+1/2, y+1/2, -z+1/2'
'-x, -y, -z'
'x, -y, z-1/2'
'-x+1/2, -y+1/2, -z'
'x+1/2, -y+1/2, z-1/2'

loop_
_atom_site_label
_atom_site_type_symbol
_atom_site_fract_x
_atom_site_fract_y
_atom_site_fract_z
_atom_site_U_iso_or_equiv
_atom_site_adp_type
_atom_site_occupancy
_atom_site_site_symmetry_order
_atom_site_calc_flag
_atom_site_refinement_flags_posn
_atom_site_refinement_flags_adp
_atom_site_refinement_flags_occupancy
_atom_site_disorder_assembly
_atom_site_disorder_group
O1 O 0.4169(4) -0.0481(8) 0.4444(3) 0.142(4) Uani 0.538(6) 1 d D U P A 1
H1 H 0.4199 -0.0725 0.4224 0.170 Uiso 0.538(6) 1 calc R U P A 1
C2 C 0.3567(4) 0.0547(13) 0.4480(6) 0.165(4) Uani 0.538(6) 1 d D U P A 1
H2A H 0.3408 -0.0061 0.4426 0.248 Uiso 0.538(6) 1 calc R U P A 1
H2B H 0.3391 0.1036 0.4310 0.248 Uiso 0.538(6) 1 calc R U P A 1
H2C H 0.3589 0.0714 0.4766 0.248 Uiso 0.538(6) 1 calc R U P A 1
C3 C 0.4059(5) 0.0475(10) 0.4385(3) 0.136(3) Uani 0.538(6) 1 d D U P A 1
H3 H 0.4054 0.0655 0.4097 0.163 Uiso 0.538(6) 1 calc R U P A 1
C4 C 0.4332(4) 0.1155(8) 0.4658(3) 0.114(3) Uani 0.538(6) 1 d D U P A 1
H4A H 0.4650 0.1185 0.4602 0.137 Uiso 0.538(6) 1 calc DR U P A 1
H4B H 0.4190 0.1789 0.4609 0.137 Uiso 0.538(6) 1 calc DR U P A 1
O5 O 0.43512(18) 0.0891(4) 0.50743(13) 0.0983(14) Uani 0.538(6) 1 d D U P A 1
O1A O 0.3814(5) 0.0877(11) 0.3988(3) 0.156(4) Uani 0.462(6) 1 d D U P A 2
H1A H 0.3951 0.0702 0.3804 0.187 Uiso 0.462(6) 1 calc R U P A 2
C2A C 0.4546(4) 0.1055(13) 0.4268(5) 0.142(5) Uani 0.462(6) 1 d D U P A 2
H2A1 H 0.4565 0.0898 0.3988 0.212 Uiso 0.462(6) 1 calc DR U P A 2
H2A2 H 0.4811 0.0777 0.4452 0.212 Uiso 0.462(6) 1 calc DR U P A 2
H2A3 H 0.4551 0.1742 0.4301 0.212 Uiso 0.462(6) 1 calc R U P A 2
C3A C 0.4085(6) 0.0649(12) 0.4366(3) 0.132(3) Uani 0.462(6) 1 d D U P A 2
H3A H 0.4103 -0.0048 0.4413 0.158 Uiso 0.462(6) 1 calc R U P A 2
C4A C 0.4009(5) 0.1159(13) 0.4721(3) 0.121(3) Uani 0.462(6) 1 d D U P A 2
H4A1 H 0.4029 0.1847 0.4675 0.146 Uiso 0.462(6) 1 calc R U P A 2
H4A2 H 0.3694 0.1018 0.4770 0.146 Uiso 0.462(6) 1 calc R U P A 2
O5A O 0.43512(18) 0.0891(4) 0.50743(13) 0.0983(14) Uani 0.462(6) 1 d D U P A 2
C6 C 0.4627(2) 0.1530(5) 0.53224(18) 0.0727(17) Uani 1 1 d . . . . .
C7 C 0.4822(2) 0.2309(5) 0.5172(2) 0.0782(18) Uani 1 1 d . . . . .
H7 H 0.4760 0.2434 0.4890 0.094 Uiso 1 1 calc DR U . . .
C8 C 0.5105(2) 0.2903(5) 0.5435(2) 0.0735(17) Uani 1 1 d . . . . .
H8 H 0.5234 0.3447 0.5334 0.088 Uiso 1 1 calc R U . . .
C9 C 0.5202(2) 0.2710(5) 0.58415(18) 0.0683(16) Uani 1 1 d . . . . .
O10 O 0.6719(4) 0.3228(10) 0.6248(4) 0.129(3) Uani 0.565(9) 1 d D U P B 1
H10 H 0.6716 0.3595 0.6052 0.155 Uiso 0.565(9) 1 calc R U P B 1
C11 C 0.6273(5) 0.3452(11) 0.6739(3) 0.105(4) Uani 0.565(9) 1 d D U P B 1
H11A H 0.6596 0.3520 0.6880 0.158 Uiso 0.565(9) 1 calc R U P B 1
H11B H 0.6113 0.3004 0.6886 0.158 Uiso 0.565(9) 1 calc R U P B 1
H11C H 0.6118 0.4066 0.6725 0.158 Uiso 0.565(9) 1 calc R U P B 1
C12 C 0.6261(4) 0.3077(9) 0.6303(3) 0.104(3) Uani 0.565(9) 1 d D U P B 1
H12 H 0.6174 0.2394 0.6278 0.125 Uiso 0.565(9) 1 calc R U P B 1
C13 C 0.5921(3) 0.3667(9) 0.6040(3) 0.083(2) Uani 0.565(9) 1 d D U P B 1
H13A H 0.5973 0.4337 0.6120 0.099 Uiso 0.565(9) 1 calc R U P B 1
H13B H 0.5962 0.3602 0.5757 0.099 Uiso 0.565(9) 1 calc R U P B 1
O14 O 0.5458(3) 0.3404(9) 0.6066(4) 0.0744(19) Uani 0.565(9) 1 d D U P B 1
O10A O 0.6743(5) 0.3888(13) 0.6282(5) 0.133(4) Uani 0.435(9) 1 d D U P B 2
H10A H 0.6743 0.3731 0.6041 0.160 Uiso 0.435(9) 1 calc R U P B 2
C11A C 0.6456(7) 0.2765(14) 0.6667(5) 0.128(5) Uani 0.435(9) 1 d D U P B 2
H11D H 0.6481 0.2204 0.6503 0.193 Uiso 0.435(9) 1 calc R U P B 2
H11E H 0.6220 0.2659 0.6831 0.193 Uiso 0.435(9) 1 calc R U P B 2
H11F H 0.6756 0.2888 0.6845 0.193 Uiso 0.435(9) 1 calc R U P B 2
C12A C 0.6315(4) 0.3636(10) 0.6383(4) 0.097(3) Uani 0.435(9) 1 d D U P B 2
H12A H 0.6188 0.4161 0.6528 0.116 Uiso 0.435(9) 1 calc R U P B 2
C13A C 0.5967(4) 0.3288(13) 0.6041(4) 0.087(3) Uani 0.435(9) 1 d D U P B 2
H13C H 0.5936 0.3739 0.5812 0.104 Uiso 0.435(9) 1 calc R U P B 2
H13D H 0.6067 0.2672 0.5948 0.104 Uiso 0.435(9) 1 calc R U P B 2
O14A O 0.5529(4) 0.3185(12) 0.6163(5) 0.0744(19) Uani 0.435(9) 1 d D U P B 2
C15 C 0.4725(2) 0.1319(4) 0.57368(16) 0.0597(14) Uani 1 1 d . . . . .
C16 C 0.50158(18) 0.1928(4) 0.60010(16) 0.0578(14) Uani 1 1 d . . . . .
C17 C 0.4528(2) 0.0402(4) 0.58757(17) 0.0662(15) Uani 1 1 d . . . . .
H17A H 0.4310 0.0127 0.5643 0.079 Uiso 1 1 calc R U . . .
H17B H 0.4786 -0.0052 0.5954 0.079 Uiso 1 1 calc R U . . .
C18 C 0.5168(2) 0.1732(6) 0.64468(17) 0.079(2) Uani 1 1 d . . . . .
H18A H 0.5381 0.1183 0.6482 0.095 Uiso 1 1 calc R U . . .
H18B H 0.5345 0.2283 0.6576 0.095 Uiso 1 1 calc R U . . .
N19 N 0.42885(16) 0.0493(3) 0.62097(13) 0.0587(11) Uani 1 1 d . . . . .
C20 C 0.45317(19) 0.0639(4) 0.66215(16) 0.0599(14) Uani 1 1 d . . . . .
C21 C 0.4845(2) -0.0178(5) 0.6786(2) 0.087(2) Uani 1 1 d . . . . .
H21A H 0.4674 -0.0773 0.6731 0.130 Uiso 1 1 calc R U . . .
H21B H 0.4948 -0.0103 0.7079 0.130 Uiso 1 1 calc R U . . .
H21C H 0.5116 -0.0188 0.6656 0.130 Uiso 1 1 calc R U . . .
N22 N 0.47820(15) 0.1538(4) 0.66582(13) 0.0632(12) Uani 1 1 d . . . . .
O23 O 0.36004(14) 0.1008(3) 0.58246(11) 0.0670(10) Uani 1 1 d . . . . .
C24 C 0.3862(2) 0.0903(4) 0.61521(16) 0.0569(13) Uani 1 1 d . . . . .
C25 C 0.46752(17) 0.2093(4) 0.69503(14) 0.0526(13) Uani 1 1 d . . . . .
O26 O 0.48525(11) 0.2852(3) 0.70631(9) 0.0550(9) Uani 1 1 d . . . . .
N27 N 0.37577(14) 0.1158(3) 0.65197(12) 0.0521(10) Uani 1 1 d . . . . .
C28 C 0.41322(18) 0.0863(4) 0.68549(15) 0.0521(12) Uani 1 1 d . . . . .
C29 C 0.3988(2) 0.0058(4) 0.70999(18) 0.0688(16) Uani 1 1 d . . . . .
H29A H 0.4251 -0.0126 0.7312 0.103 Uiso 1 1 calc R U . . .
H29B H 0.3890 -0.0482 0.6922 0.103 Uiso 1 1 calc R U . . .
H29C H 0.3729 0.0263 0.7224 0.103 Uiso 1 1 calc R U . . .
N30 N 0.43288(13) 0.1651(3) 0.71097(11) 0.0447(9) Uani 1 1 d . . . . .
C31 C 0.32782(17) 0.1347(4) 0.65558(17) 0.0572(14) Uani 1 1 d . . . . .
H31A H 0.3074 0.1256 0.6288 0.069 Uiso 1 1 calc R U . . .
H31B H 0.3185 0.0882 0.6745 0.069 Uiso 1 1 calc R U . . .
C32 C 0.41327(16) 0.2079(3) 0.74258(13) 0.0434(11) Uani 1 1 d . . . . .
H32A H 0.4385 0.2391 0.7619 0.052 Uiso 1 1 calc R U . . .
H32B H 0.4004 0.1574 0.7575 0.052 Uiso 1 1 calc R U . . .
N33 N 0.32085(14) 0.2292(3) 0.66995(12) 0.0501(10) Uani 1 1 d . . . . .
C34 C 0.32965(16) 0.2519(3) 0.71291(14) 0.0462(11) Uani 1 1 d . . . . .
H34 H 0.3180 0.2017 0.7293 0.055 Uiso 1 1 calc R U . . .
N35 N 0.37708(13) 0.2766(3) 0.72888(12) 0.0457(9) Uani 1 1 d . . . . .
O36 O 0.27023(13) 0.2782(3) 0.61207(11) 0.0716(11) Uani 1 1 d . . . . .
C37 C 0.28770(17) 0.2875(4) 0.64813(16) 0.0555(13) Uani 1 1 d . . . . .
C38 C 0.38298(16) 0.3712(3) 0.73537(14) 0.0480(12) Uani 1 1 d . . . . .
O39 O 0.41984(12) 0.4110(2) 0.74920(11) 0.0610(10) Uani 1 1 d . . . . .
N40 N 0.27758(13) 0.3569(3) 0.67316(12) 0.0506(10) Uani 1 1 d . . . . .
C41 C 0.30330(16) 0.3464(3) 0.71389(14) 0.0483(12) Uani 1 1 d . . . . .
H41 H 0.2824 0.3448 0.7340 0.058 Uiso 1 1 calc R U . . .
N42 N 0.34076(13) 0.4144(3) 0.72516(12) 0.0476(10) Uani 1 1 d . . . . .
C43 C 0.23911(17) 0.4222(4) 0.66168(18) 0.0598(14) Uani 1 1 d . . . . .
H43A H 0.2173 0.3962 0.6381 0.072 Uiso 1 1 calc R U . . .
H43B H 0.2222 0.4276 0.6843 0.072 Uiso 1 1 calc R U . . .
C44 C 0.33298(18) 0.5109(3) 0.73567(14) 0.0501(12) Uani 1 1 d . . . . .
H44A H 0.3618 0.5361 0.7525 0.060 Uiso 1 1 calc R U . . .
H44B H 0.3085 0.5123 0.7522 0.060 Uiso 1 1 calc R U . . .
N45 N 0.25349(14) 0.5148(3) 0.65164(13) 0.0549(11) Uani 1 1 d . . . . .
C46 C 0.27140(16) 0.5859(4) 0.68171(15) 0.0501(12) Uani 1 1 d . . . . .
H46 H 0.2508 0.5943 0.7019 0.060 Uiso 1 1 calc R U . . .
N47 N 0.31925(13) 0.5718(3) 0.70110(11) 0.0454(9) Uani 1 1 d . . . . .
O48 O 0.22082(14) 0.5105(3) 0.58381(12) 0.0803(13) Uani 1 1 d . . . . .
C49 C 0.24093(18) 0.5524(4) 0.61359(17) 0.0623(15) Uani 1 1 d . . . . .
C50 C 0.34730(15) 0.6425(3) 0.69240(13) 0.0418(10) Uani 1 1 d . . . . .
O51 O 0.38811(10) 0.6535(2) 0.70777(9) 0.0492(8) Uani 1 1 d . . . . .
N52 N 0.25411(15) 0.6448(3) 0.61530(13) 0.0596(12) Uani 1 1 d . . . . .
C53 C 0.27311(16) 0.6764(4) 0.65587(15) 0.0509(12) Uani 1 1 d . . . . .
H53 H 0.2543 0.7286 0.6644 0.061 Uiso 1 1 calc R U . . .
N54 N 0.32172(13) 0.6994(3) 0.66323(11) 0.0434(9) Uani 1 1 d . . . . .
C55 C 0.24381(16) 0.7075(4) 0.58087(16) 0.0570(14) Uani 1 1 d . . . . .
H55A H 0.2217 0.6755 0.5591 0.068 Uiso 1 1 calc R U . . .
H55B H 0.2282 0.7645 0.5888 0.068 Uiso 1 1 calc R U . . .
C56 C 0.33843(17) 0.7924(4) 0.65479(14) 0.0511(12) Uani 1 1 d . . . . .
H56A H 0.3151 0.8400 0.6589 0.061 Uiso 1 1 calc R U . . .
H56B H 0.3674 0.8058 0.6745 0.061 Uiso 1 1 calc R U . . .
N57 N 0.28349(13) 0.7368(3) 0.56489(12) 0.0478(10) Uani 1 1 d . . . . .
C58 C 0.31264(16) 0.8203(3) 0.57716(14) 0.0474(11) Uani 1 1 d . . . . .
C59 C 0.28355(18) 0.9070(4) 0.58124(17) 0.0587(14) Uani 1 1 d . . . . .
H59A H 0.2682 0.8991 0.6044 0.088 Uiso 1 1 calc R U . . .
H59B H 0.2600 0.9151 0.5565 0.088 Uiso 1 1 calc R U . . .
H59C H 0.3036 0.9629 0.5854 0.088 Uiso 1 1 calc R U . . .
N60 N 0.34747(13) 0.8027(3) 0.61436(12) 0.0502(10) Uani 1 1 d . . . . .
O61 O 0.27863(12) 0.6166(3) 0.51784(12) 0.0637(10) Uani 1 1 d . . . . .
C62 C 0.29599(17) 0.6904(4) 0.53343(16) 0.0528(13) Uani 1 1 d . . . . .
C63 C 0.39179(16) 0.7984(4) 0.60735(15) 0.0491(12) Uani 1 1 d . . . . .
O64 O 0.42680(11) 0.7832(3) 0.63304(10) 0.0585(9) Uani 1 1 d . . . . .
N65 N 0.32996(14) 0.7398(3) 0.52039(12) 0.0511(10) Uani 1 1 d . . . . .
C66 C 0.34345(16) 0.8251(3) 0.54418(14) 0.0471(11) Uani 1 1 d . . . . .
C67 C 0.33779(17) 0.9137(4) 0.51773(15) 0.0538(13) Uani 1 1 d . . . . .
H67A H 0.3459 0.9696 0.5348 0.081 Uiso 1 1 calc R U . . .
H67B H 0.3055 0.9188 0.5034 0.081 Uiso 1 1 calc R U . . .
H67C H 0.3583 0.9096 0.4981 0.081 Uiso 1 1 calc R U . . .
N68 N 0.39080(13) 0.8184(3) 0.56758(11) 0.0470(10) Uani 1 1 d . . . . .
C69 C 0.35626(17) 0.7021(4) 0.49162(15) 0.0545(13) Uani 1 1 d . . . . .
H69A H 0.3661 0.7550 0.4760 0.065 Uiso 1 1 calc R U . . .
H69B H 0.3359 0.6603 0.4723 0.065 Uiso 1 1 calc R U . . .
C70 C 0.43027(17) 0.7953(4) 0.54928(15) 0.0554(13) Uani 1 1 d . . . . .
H70A H 0.4591 0.8147 0.5680 0.067 Uiso 1 1 calc R U . . .
H70B H 0.4281 0.8324 0.5241 0.067 Uiso 1 1 calc R U . . .
C71 C 0.39899(17) 0.6466(4) 0.51173(15) 0.0539(13) Uani 1 1 d . . . . .
C72 C 0.43390(17) 0.6914(4) 0.53937(15) 0.0519(12) Uani 1 1 d . . . . .
O73 O 0.2880(5) 0.3905(13) 0.4401(6) 0.147(4) Uani 0.367(8) 1 d D U P C 1
H73 H 0.2824 0.3329 0.4429 0.177 Uiso 0.367(8) 1 calc R U P C 1
C74 C 0.3387(7) 0.3065(15) 0.4065(7) 0.133(5) Uani 0.367(8) 1 d D U P C 1
H74A H 0.3382 0.3185 0.3777 0.200 Uiso 0.367(8) 1 calc R U P C 1
H74B H 0.3141 0.2616 0.4092 0.200 Uiso 0.367(8) 1 calc R U P C 1
H74C H 0.3689 0.2800 0.4190 0.200 Uiso 0.367(8) 1 calc R U P C 1
C75 C 0.3308(6) 0.4004(11) 0.4277(5) 0.112(3) Uani 0.367(8) 1 d D U P C 1
H75 H 0.3290 0.4538 0.4081 0.134 Uiso 0.367(8) 1 calc R U P C 1
C76 C 0.3701(6) 0.4154(8) 0.4614(7) 0.093(3) Uani 0.367(8) 1 d D U P C 1
H76A H 0.3686 0.3703 0.4835 0.111 Uiso 0.367(8) 1 calc R U P C 1
H76B H 0.3997 0.4053 0.4521 0.111 Uiso 0.367(8) 1 calc R U P C 1
O77 O 0.36772(14) 0.5114(3) 0.47564(13) 0.0763(11) Uani 0.367(8) 1 d D U P C 1
O73A O 0.3215(4) 0.2871(6) 0.4383(4) 0.175(4) Uani 0.633(8) 1 d D U P C 2
H73A H 0.3473 0.2690 0.4339 0.210 Uiso 0.633(8) 1 calc R U P C 2
C74A C 0.3193(5) 0.4316(8) 0.4037(3) 0.132(4) Uani 0.633(8) 1 d D U P C 2
H74D H 0.3327 0.3893 0.3861 0.198 Uiso 0.633(8) 1 calc R U P C 2
H74E H 0.3360 0.4918 0.4064 0.198 Uiso 0.633(8) 1 calc R U P C 2
H74F H 0.2865 0.4428 0.3920 0.198 Uiso 0.633(8) 1 calc R U P C 2
C75A C 0.3233(4) 0.3850(7) 0.4465(4) 0.118(3) Uani 0.633(8) 1 d D U P C 2
H75A H 0.2974 0.4052 0.4599 0.142 Uiso 0.633(8) 1 calc R U P C 2
C76A C 0.3687(4) 0.4112(5) 0.4707(4) 0.089(2) Uani 0.633(8) 1 d D U P C 2
H76C H 0.3738 0.3794 0.4974 0.107 Uiso 0.633(8) 1 calc R U P C 2
H76D H 0.3939 0.3928 0.4566 0.107 Uiso 0.633(8) 1 calc R U P C 2
O77A O 0.36772(14) 0.5114(3) 0.47564(13) 0.0763(11) Uani 0.633(8) 1 d D U P C 2
C78 C 0.40324(19) 0.5505(4) 0.50290(16) 0.0592(14) Uani 1 1 d . . . . .
C79 C 0.4420(2) 0.5008(4) 0.52186(17) 0.0676(16) Uani 1 1 d . . . . .
H79 H 0.4448 0.4356 0.5160 0.081 Uiso 1 1 calc R U . . .
C80 C 0.4764(2) 0.5445(5) 0.54895(17) 0.0659(16) Uani 1 1 d . . . . .
H80 H 0.5029 0.5096 0.5615 0.079 Uiso 1 1 calc R U . . .
C81 C 0.47280(18) 0.6388(4) 0.55813(15) 0.0599(14) Uani 1 1 d . . . . .
O82 O 0.5082(2) 0.6988(6) 0.6694(2) 0.107(3) Uani 0.680(9) 1 d D U P D 1
C83 C 0.5800(5) 0.6202(13) 0.6832(4) 0.104(4) Uani 0.680(9) 1 d D U P D 1
H83A H 0.5921 0.6587 0.7071 0.156 Uiso 0.680(9) 1 calc R U P D 1
H83B H 0.6058 0.5983 0.6710 0.156 Uiso 0.680(9) 1 calc R U P D 1
H83C H 0.5634 0.5656 0.6913 0.156 Uiso 0.680(9) 1 calc R U P D 1
C84 C 0.5461(3) 0.6805(10) 0.6519(2) 0.094(2) Uani 0.680(9) 1 d D U P D 1
H84 H 0.5617 0.7424 0.6494 0.112 Uiso 0.680(9) 1 calc R U P D 1
C85 C 0.5400(4) 0.6349(8) 0.6128(3) 0.087(2) Uani 0.680(9) 1 d D U P D 1
H85A H 0.5700 0.6328 0.6035 0.105 Uiso 0.680(9) 1 calc R U P D 1
H85B H 0.5290 0.5693 0.6148 0.105 Uiso 0.680(9) 1 calc R U P D 1
O86 O 0.50638(13) 0.6879(3) 0.58440(11) 0.0774(11) Uani 0.680(9) 1 d D U P D 1
O82A O 0.5919(7) 0.6376(17) 0.6773(6) 0.107(5) Uani 0.320(9) 1 d D U P D 2
C83A C 0.5871(6) 0.7562(13) 0.6298(6) 0.088(5) Uani 0.320(9) 1 d D U P D 2
H83D H 0.6015 0.8010 0.6507 0.133 Uiso 0.320(9) 1 calc R U P D 2
H83E H 0.5669 0.7905 0.6079 0.133 Uiso 0.320(9) 1 calc R U P D 2
H83F H 0.6113 0.7231 0.6190 0.133 Uiso 0.320(9) 1 calc R U P D 2
C84A C 0.5578(6) 0.6834(15) 0.6485(4) 0.093(3) Uani 0.320(9) 1 d D U P D 2
H84A H 0.5355 0.7173 0.6625 0.111 Uiso 0.320(9) 1 calc R U P D 2
C85A C 0.5323(8) 0.6271(11) 0.6154(6) 0.085(3) Uani 0.320(9) 1 d D U P D 2
H85C H 0.5544 0.5881 0.6036 0.102 Uiso 0.320(9) 1 calc R U P D 2
H85D H 0.5107 0.5841 0.6258 0.102 Uiso 0.320(9) 1 calc R U P D 2
O86A O 0.50638(13) 0.6879(3) 0.58440(11) 0.0774(11) Uani 0.320(9) 1 d D U P D 2
C1C C 0.3908(3) 0.4359(7) 0.6090(3) 0.123(3) Uani 0.641(10) 1 d D U P E 1
O1C O 0.3681(5) 0.5150(8) 0.6060(4) 0.158(5) Uani 0.641(10) 1 d D U P E 1
C2C C 0.4381(4) 0.4023(10) 0.6261(4) 0.111(4) Uani 0.641(10) 1 d D U P E 1
H2C1 H 0.4564 0.4543 0.6404 0.167 Uiso 0.641(10) 1 calc R U P E 1
H2C2 H 0.4529 0.3798 0.6042 0.167 Uiso 0.641(10) 1 calc R U P E 1
H2C3 H 0.4365 0.3505 0.6450 0.167 Uiso 0.641(10) 1 calc R U P E 1
C3C C 0.3783(6) 0.3471(9) 0.5845(5) 0.123(5) Uani 0.641(10) 1 d D U P E 1
H3C1 H 0.3684 0.2983 0.6016 0.185 Uiso 0.641(10) 1 calc R U P E 1
H3C2 H 0.4054 0.3248 0.5743 0.185 Uiso 0.641(10) 1 calc R U P E 1
H3C3 H 0.3530 0.3607 0.5617 0.185 Uiso 0.641(10) 1 calc R U P E 1
C1D C 0.3908(3) 0.4359(7) 0.6090(3) 0.123(3) Uani 0.359(10) 1 d D U P E 2
O1D O 0.4071(6) 0.3523(13) 0.6139(6) 0.119(6) Uani 0.359(10) 1 d D U P E 2
C2D C 0.3424(7) 0.421(3) 0.5858(9) 0.172(11) Uani 0.359(10) 1 d D U P E 2
H2D1 H 0.3425 0.4221 0.5568 0.258 Uiso 0.359(10) 1 calc R U P E 2
H2D2 H 0.3224 0.4722 0.5923 0.258 Uiso 0.359(10) 1 calc R U P E 2
H2D3 H 0.3306 0.3605 0.5932 0.258 Uiso 0.359(10) 1 calc R U P E 2
C3D C 0.4253(6) 0.5037(12) 0.6314(5) 0.094(6) Uani 0.359(10) 1 d D U P E 2
H3D1 H 0.4336 0.4846 0.6598 0.140 Uiso 0.359(10) 1 calc R U P E 2
H3D2 H 0.4117 0.5672 0.6297 0.140 Uiso 0.359(10) 1 calc R U P E 2
H3D3 H 0.4531 0.5040 0.6194 0.140 Uiso 0.359(10) 1 calc R U P E 2
K1 K 0.49662(14) 0.42060(12) 0.75841(7) 0.0361(7) Uani 0.5 1 d . . P . .
O1W O 0.5231(3) 0.5752(6) 0.7786(3) 0.080(3) Uani 0.517(10) 1 d . . P . .
O2W O 0.4862(3) 0.4451(6) 0.8278(2) 0.078(3) Uani 0.483(10) 1 d . . P . .
O3W O 0.5350(9) 0.5167(14) 0.7983(5) 0.070(8) Uiso 0.28(3) 1 d . . . . .
O4W O 0.5131(10) 0.4966(16) 0.8059(6) 0.074(9) Uiso 0.23(2) 1 d . . . . .
O5W O 0.3403(5) 0.2470(12) 0.3667(5) 0.147(8) Uiso 0.432(16) 1 d . . . F 2

loop_
_atom_site_aniso_label
_atom_site_aniso_U_11
_atom_site_aniso_U_22
_atom_site_aniso_U_33
_atom_site_aniso_U_23
_atom_site_aniso_U_13
_atom_site_aniso_U_12
O1 0.169(8) 0.136(6) 0.127(7) -0.049(6) 0.045(7) -0.010(6)
C2 0.149(7) 0.181(9) 0.151(9) -0.001(8) -0.007(7) -0.011(7)
C3 0.147(5) 0.148(5) 0.105(5) -0.012(5) 0.005(4) -0.006(5)
C4 0.122(5) 0.134(4) 0.086(4) -0.009(4) 0.022(4) -0.014(4)
O5 0.109(3) 0.116(3) 0.069(2) -0.013(2) 0.016(2) -0.010(3)
O1A 0.171(8) 0.188(9) 0.093(6) 0.011(7) -0.012(6) -0.021(8)
C2A 0.141(7) 0.149(10) 0.136(9) 0.006(9) 0.029(7) 0.007(8)
C3A 0.141(5) 0.146(5) 0.103(4) -0.010(5) 0.007(4) -0.004(5)
C4A 0.128(5) 0.134(5) 0.098(4) -0.008(4) 0.009(4) -0.003(4)
O5A 0.109(3) 0.116(3) 0.069(2) -0.013(2) 0.016(2) -0.010(3)
C6 0.079(4) 0.084(5) 0.057(4) -0.018(3) 0.017(3) 0.000(4)
C7 0.079(4) 0.095(5) 0.063(4) 0.012(4) 0.019(3) 0.009(4)
C8 0.078(4) 0.069(4) 0.080(4) 0.007(3) 0.032(4) 0.008(3)
C9 0.069(4) 0.075(4) 0.068(4) -0.020(3) 0.031(3) -0.001(3)
O10 0.110(5) 0.150(8) 0.131(6) 0.014(7) 0.031(5) 0.026(6)
C11 0.116(8) 0.117(8) 0.081(6) -0.016(6) 0.014(5) -0.011(7)
C12 0.100(4) 0.119(5) 0.092(4) 0.007(4) 0.017(4) 0.003(5)
C13 0.081(4) 0.094(5) 0.078(4) 0.004(4) 0.026(3) -0.005(4)
O14 0.076(3) 0.081(4) 0.070(4) -0.005(3) 0.024(3) -0.014(3)
O10A 0.117(6) 0.153(9) 0.132(8) 0.005(8) 0.031(6) -0.026(7)
C11A 0.117(8) 0.150(9) 0.113(8) 0.021(7) 0.006(7) -0.006(8)
C12A 0.090(4) 0.110(5) 0.092(5) 0.000(5) 0.023(4) -0.012(5)
C13A 0.083(4) 0.099(5) 0.081(4) 0.005(4) 0.024(4) -0.003(4)
O14A 0.076(3) 0.081(4) 0.070(4) -0.005(3) 0.024(3) -0.014(3)
C15 0.072(4) 0.061(3) 0.051(3) -0.008(3) 0.024(3) 0.005(3)
C16 0.058(3) 0.067(4) 0.054(3) -0.011(3) 0.024(3) -0.004(3)
C17 0.085(4) 0.059(4) 0.058(3) -0.015(3) 0.023(3) -0.002(3)
C18 0.061(4) 0.127(6) 0.053(3) -0.007(4) 0.020(3) -0.029(4)
N19 0.069(3) 0.056(3) 0.054(3) -0.010(2) 0.019(2) -0.007(2)
C20 0.064(3) 0.061(3) 0.057(3) -0.008(3) 0.017(3) -0.006(3)
C21 0.084(5) 0.101(5) 0.076(4) 0.001(4) 0.019(4) 0.023(4)
N22 0.058(3) 0.086(3) 0.049(3) -0.013(2) 0.017(2) -0.023(2)
O23 0.078(3) 0.067(3) 0.052(2) -0.0195(19) 0.003(2) -0.016(2)
C24 0.070(4) 0.047(3) 0.054(3) -0.014(2) 0.012(3) -0.019(3)
C25 0.051(3) 0.066(3) 0.038(3) 0.003(2) 0.001(2) -0.017(3)
O26 0.054(2) 0.069(2) 0.0393(18) 0.0028(17) 0.0016(15) -0.0265(18)
N27 0.057(2) 0.052(3) 0.048(2) -0.012(2) 0.012(2) -0.016(2)
C28 0.058(3) 0.047(3) 0.052(3) -0.006(2) 0.013(2) -0.012(2)
C29 0.093(4) 0.042(3) 0.074(4) -0.004(3) 0.022(3) -0.018(3)
N30 0.048(2) 0.044(2) 0.042(2) 0.0009(18) 0.0095(18) -0.0112(18)
C31 0.049(3) 0.060(3) 0.062(3) -0.014(3) 0.010(2) -0.019(3)
C32 0.048(3) 0.043(3) 0.039(2) 0.001(2) 0.007(2) -0.007(2)
N33 0.048(2) 0.054(3) 0.048(2) -0.007(2) 0.0067(19) -0.012(2)
C34 0.047(3) 0.049(3) 0.043(3) 0.000(2) 0.011(2) -0.013(2)
N35 0.047(2) 0.038(2) 0.049(2) -0.0001(18) 0.0016(18) -0.0076(17)
O36 0.070(2) 0.085(3) 0.053(2) -0.005(2) -0.0071(19) -0.018(2)
C37 0.046(3) 0.063(3) 0.054(3) 0.003(3) 0.000(2) -0.022(3)
C38 0.047(3) 0.046(3) 0.047(3) 0.000(2) -0.001(2) -0.007(2)
O39 0.051(2) 0.0422(19) 0.078(3) -0.0043(18) -0.0178(18) -0.0082(16)
N40 0.045(2) 0.047(2) 0.055(2) -0.003(2) -0.0019(19) -0.0116(19)
C41 0.047(3) 0.051(3) 0.046(3) 0.002(2) 0.008(2) -0.011(2)
N42 0.045(2) 0.044(2) 0.049(2) -0.0045(19) -0.0022(18) -0.0061(18)
C43 0.042(3) 0.057(3) 0.074(4) 0.003(3) -0.004(2) -0.013(2)
C44 0.057(3) 0.044(3) 0.045(3) -0.007(2) 0.000(2) -0.003(2)
N45 0.048(2) 0.053(3) 0.058(3) 0.002(2) -0.005(2) -0.013(2)
C46 0.038(2) 0.055(3) 0.055(3) -0.001(2) 0.004(2) -0.004(2)
N47 0.042(2) 0.046(2) 0.045(2) -0.0014(18) -0.0001(17) -0.0021(18)
O48 0.078(3) 0.084(3) 0.065(3) 0.003(2) -0.021(2) -0.035(2)
C49 0.046(3) 0.069(4) 0.064(3) 0.005(3) -0.009(3) -0.014(3)
C50 0.043(3) 0.044(3) 0.038(2) -0.009(2) 0.006(2) 0.000(2)
O51 0.0396(18) 0.058(2) 0.0459(18) -0.0053(16) -0.0016(14) -0.0044(15)
N52 0.054(3) 0.058(3) 0.057(3) 0.008(2) -0.014(2) -0.017(2)
C53 0.039(3) 0.052(3) 0.059(3) 0.001(2) 0.002(2) 0.000(2)
N54 0.041(2) 0.043(2) 0.042(2) -0.0028(17) -0.0003(17) -0.0036(17)
C55 0.041(3) 0.064(3) 0.059(3) 0.008(3) -0.010(2) -0.006(2)
C56 0.053(3) 0.050(3) 0.047(3) -0.004(2) 0.000(2) -0.009(2)
N57 0.038(2) 0.045(2) 0.056(2) 0.001(2) -0.0024(18) -0.0022(18)
C58 0.039(2) 0.049(3) 0.050(3) 0.005(2) -0.002(2) -0.002(2)
C59 0.055(3) 0.055(3) 0.063(3) -0.001(3) 0.006(3) 0.007(3)
N60 0.040(2) 0.060(3) 0.046(2) 0.003(2) -0.0015(17) -0.0037(19)
O61 0.053(2) 0.051(2) 0.077(3) -0.0084(19) -0.0130(18) -0.0055(17)
C62 0.041(3) 0.050(3) 0.059(3) 0.004(3) -0.012(2) 0.004(2)
C63 0.044(3) 0.048(3) 0.051(3) 0.000(2) 0.000(2) -0.004(2)
O64 0.0435(19) 0.072(2) 0.052(2) 0.0103(18) -0.0119(16) -0.0042(17)
N65 0.047(2) 0.046(2) 0.056(3) -0.005(2) -0.0012(19) 0.0032(19)
C66 0.045(3) 0.045(3) 0.045(3) 0.002(2) -0.005(2) 0.001(2)
C67 0.054(3) 0.050(3) 0.051(3) 0.005(2) -0.003(2) 0.003(2)
N68 0.041(2) 0.053(2) 0.043(2) 0.0045(19) -0.0024(17) -0.0007(18)
C69 0.055(3) 0.056(3) 0.047(3) -0.002(2) -0.002(2) 0.009(2)
C70 0.045(3) 0.069(4) 0.050(3) 0.010(3) 0.001(2) -0.001(3)
C71 0.050(3) 0.066(4) 0.045(3) 0.006(3) 0.006(2) 0.012(3)
C72 0.051(3) 0.061(3) 0.043(3) 0.006(2) 0.007(2) 0.006(2)
O73 0.121(6) 0.128(8) 0.180(9) -0.019(8) -0.005(7) 0.000(7)
C74 0.132(9) 0.116(8) 0.138(9) -0.014(7) -0.007(8) -0.008(8)
C75 0.114(5) 0.091(5) 0.116(5) -0.003(5) -0.012(5) -0.012(5)
C76 0.094(4) 0.075(4) 0.101(5) -0.001(4) -0.001(4) 0.000(4)
O77 0.078(2) 0.066(2) 0.079(2) -0.0116(19) 0.000(2) 0.0082(19)
O73A 0.174(7) 0.109(5) 0.209(8) 0.010(6) -0.047(7) -0.026(6)
C74A 0.145(8) 0.094(6) 0.127(7) -0.013(6) -0.050(6) -0.028(6)
C75A 0.111(5) 0.092(4) 0.137(5) 0.003(4) -0.015(4) -0.018(4)
C76A 0.091(4) 0.073(4) 0.097(4) 0.001(4) -0.003(4) 0.000(4)
O77A 0.078(2) 0.066(2) 0.079(2) -0.0116(19) 0.000(2) 0.0082(19)
C78 0.062(3) 0.064(4) 0.051(3) 0.002(3) 0.011(3) 0.012(3)
C79 0.076(4) 0.067(4) 0.061(3) 0.001(3) 0.015(3) 0.023(3)
C80 0.061(3) 0.081(4) 0.056(3) 0.009(3) 0.012(3) 0.029(3)
C81 0.052(3) 0.087(4) 0.039(3) 0.006(3) 0.003(2) 0.012(3)
O82 0.090(5) 0.148(6) 0.074(4) 0.013(4) -0.004(3) 0.050(4)
C83 0.096(7) 0.138(8) 0.075(6) 0.036(6) 0.011(6) 0.035(6)
C84 0.089(4) 0.114(4) 0.071(4) 0.014(4) -0.002(3) 0.027(4)
C85 0.073(4) 0.105(4) 0.074(3) 0.003(3) -0.010(3) 0.026(3)
O86 0.061(2) 0.097(3) 0.066(2) 0.000(2) -0.0082(18) 0.019(2)
O82A 0.102(9) 0.126(9) 0.082(8) 0.031(7) -0.009(7) 0.006(8)
C83A 0.077(9) 0.108(9) 0.073(9) 0.013(7) -0.003(7) 0.007(7)
C84A 0.087(5) 0.108(5) 0.075(5) 0.011(4) -0.005(4) 0.018(4)
C85A 0.075(4) 0.101(4) 0.074(4) 0.006(4) -0.004(4) 0.021(4)
O86A 0.061(2) 0.097(3) 0.066(2) 0.000(2) -0.0082(18) 0.019(2)
C1C 0.132(5) 0.125(5) 0.113(5) 0.023(5) 0.028(4) -0.002(4)
O1C 0.223(12) 0.113(7) 0.162(9) 0.005(7) 0.097(9) 0.052(7)
C2C 0.139(9) 0.112(10) 0.079(8) 0.010(7) 0.011(7) 0.005(7)
C3C 0.135(11) 0.112(8) 0.132(11) 0.006(7) 0.048(8) -0.020(8)
C1D 0.132(5) 0.125(5) 0.113(5) 0.023(5) 0.028(4) -0.002(4)
O1D 0.087(10) 0.134(9) 0.134(13) 0.003(10) 0.019(9) 0.007(8)
C2D 0.126(12) 0.21(2) 0.169(19) 0.013(16) -0.006(13) 0.018(12)
C3D 0.099(11) 0.102(10) 0.077(11) 0.021(9) 0.010(9) 0.038(8)
K1 0.0339(13) 0.0322(8) 0.039(2) 0.0001(8) 0.0003(15) 0.0009(9)
O1W 0.067(5) 0.051(5) 0.127(8) -0.016(5) 0.030(5) -0.011(4)
O2W 0.116(8) 0.056(5) 0.060(5) -0.006(4) 0.014(5) 0.016(5)

loop_
_atom_type_symbol
_atom_type_description
_atom_type_scat_dispersion_real
_atom_type_scat_dispersion_imag
_atom_type_scat_source
C C 0.0033 0.0016 'International Tables Vol C Tables 4.2.6.8 and 6.1.1.4'
H H 0.0000 0.0000 'International Tables Vol C Tables 4.2.6.8 and 6.1.1.4'
Li Li -0.0003 0.0001 'International Tables Vol C Tables 4.2.6.8 and 6.1.1.4'
N N 0.0061 0.0033 'International Tables Vol C Tables 4.2.6.8 and 6.1.1.4'
O O 0.0106 0.0060 'International Tables Vol C Tables 4.2.6.8 and 6.1.1.4'
K K 0.2009 0.2494 'International Tables Vol C Tables 4.2.6.8 and 6.1.1.4'
Cl Cl 0.1484 0.1585 'International Tables Vol C Tables 4.2.6.8 and 6.1.1.4'

loop_
_geom_angle_atom_site_label_1
_geom_angle_atom_site_label_2
_geom_angle_atom_site_label_3
_geom_angle
_geom_angle_site_symmetry_1
_geom_angle_site_symmetry_3
C3 O1 H1 109.5 . .
C3 C2 H2A 109.5 . .
C3 C2 H2B 109.5 . .
H2A C2 H2B 109.5 . .
C3 C2 H2C 109.5 . .
H2A C2 H2C 109.5 . .
H2B C2 H2C 109.5 . .
O1 C3 C4 117.8(10) . .
O1 C3 C2 103.5(10) . .
C4 C3 C2 104.2(9) . .
O1 C3 H3 110.3 . .
C4 C3 H3 110.3 . .
C2 C3 H3 110.3 . .
O5 C4 C3 110.9(8) . .
O5 C4 H4A 109.5 . .
C3 C4 H4A 109.5 . .
O5 C4 H4B 109.5 . .
C3 C4 H4B 109.5 . .
H4A C4 H4B 108.0 . .
C6 O5 C4 109.2(6) . .
O5 C6 C7 122.4(6) . .
O5 C6 C15 116.5(6) . .
C7 C6 C15 121.0(6) . .
C8 C7 C6 119.6(6) . .
C8 C7 H7 120.2 . .
C6 C7 H7 120.2 . .
C9 C8 C7 120.2(6) . .
C9 C8 H8 119.9 . .
C7 C8 H8 119.9 . .
O14 C9 C8 113.2(7) . .
O14 C9 C16 124.9(7) . .
C8 C9 C16 121.6(6) . .
C12 O10 H10 109.5 . .
C12 C11 H11A 109.5 . .
C12 C11 H11B 109.5 . .
H11A C11 H11B 109.5 . .
C12 C11 H11C 109.5 . .
H11A C11 H11C 109.5 . .
H11B C11 H11C 109.5 . .
O10 C12 C13 113.1(9) . .
O10 C12 C11 103.0(9) . .
C13 C12 C11 105.3(9) . .
O10 C12 H12 111.7 . .
C13 C12 H12 111.7 . .
C11 C12 H12 111.7 . .
O14 C13 C12 111.2(8) . .
O14 C13 H13A 109.4 . .
C12 C13 H13A 109.4 . .
O14 C13 H13B 109.4 . .
C12 C13 H13B 109.4 . .
H13A C13 H13B 108.0 . .
C9 O14 C13 125.4(11) . .
C6 C15 C16 118.9(6) . .
C6 C15 C17 117.9(5) . .
C16 C15 C17 123.1(5) . .
C9 C16 C15 118.7(5) . .
C9 C16 C18 118.0(5) . .
C15 C16 C18 123.1(5) . .
N19 C17 C15 115.6(4) . .
N19 C17 H17A 108.4 . .
C15 C17 H17A 108.4 . .
N19 C17 H17B 108.4 . .
C15 C17 H17B 108.4 . .
H17A C17 H17B 107.4 . .
N22 C18 C16 114.0(5) . .
N22 C18 H18A 108.7 . .
C16 C18 H18A 108.7 . .
N22 C18 H18B 108.7 . .
C16 C18 H18B 108.7 . .
H18A C18 H18B 107.6 . .
C24 N19 C17 120.0(5) . .
C24 N19 C20 110.2(4) . .
C17 N19 C20 122.4(5) . .
N19 C20 N22 110.6(4) . .
N19 C20 C21 113.2(5) . .
N22 C20 C21 112.0(5) . .
N19 C20 C28 103.4(4) . .
N22 C20 C28 101.2(4) . .
C21 C20 C28 115.6(5) . .
C20 C21 H21A 109.5 . .
C20 C21 H21B 109.5 . .
H21A C21 H21B 109.5 . .
C20 C21 H21C 109.5 . .
H21A C21 H21C 109.5 . .
H21B C21 H21C 109.5 . .
C25 N22 C20 112.7(4) . .
C25 N22 C18 123.6(5) . .
C20 N22 C18 122.8(5) . .
O23 C24 N19 125.5(5) . .
O23 C24 N27 124.5(5) . .
N19 C24 N27 110.0(5) . .
O26 C25 N22 126.6(5) . .
O26 C25 N30 125.2(5) . .
N22 C25 N30 108.2(4) . .
O26 C25 K1 11.8(2) . 2_656
N22 C25 K1 138.4(3) . 2_656
N30 C25 K1 113.4(3) . 2_656
C25 O26 K1 161.9(4) . 2_656
C25 O26 K1 149.0(3) . .
K1 O26 K1 13.15(9) 2_656 .
C24 N27 C31 120.5(4) . .
C24 N27 C28 110.5(4) . .
C31 N27 C28 125.1(4) . .
N30 C28 N27 112.7(4) . .
N30 C28 C29 112.1(4) . .
N27 C28 C29 112.6(4) . .
N30 C28 C20 101.6(4) . .
N27 C28 C20 101.1(4) . .
C29 C28 C20 115.9(5) . .
C28 C29 H29A 109.5 . .
C28 C29 H29B 109.5 . .
H29A C29 H29B 109.5 . .
C28 C29 H29C 109.5 . .
H29A C29 H29C 109.5 . .
H29B C29 H29C 109.5 . .
C25 N30 C32 121.7(4) . .
C25 N30 C28 110.7(4) . .
C32 N30 C28 126.1(4) . .
N33 C31 N27 113.4(4) . .
N33 C31 H31A 108.9 . .
N27 C31 H31A 108.9 . .
N33 C31 H31B 108.9 . .
N27 C31 H31B 108.9 . .
H31A C31 H31B 107.7 . .
N30 C32 N35 114.9(4) . .
N30 C32 H32A 108.5 . .
N35 C32 H32A 108.5 . .
N30 C32 H32B 108.5 . .
N35 C32 H32B 108.5 . .
H32A C32 H32B 107.5 . .
C37 N33 C31 120.4(4) . .
C37 N33 C34 111.7(4) . .
C31 N33 C34 121.7(4) . .
N35 C34 N33 113.5(4) . .
N35 C34 C41 103.6(4) . .
N33 C34 C41 102.6(4) . .
N35 C34 H34 112.1 . .
N33 C34 H34 112.1 . .
C41 C34 H34 112.1 . .
C38 N35 C34 112.5(4) . .
C38 N35 C32 123.1(4) . .
C34 N35 C32 123.7(4) . .
O36 C37 N40 126.0(5) . .
O36 C37 N33 125.5(5) . .
N40 C37 N33 108.5(4) . .
O39 C38 N35 125.9(5) . .
O39 C38 N42 125.4(5) . .
N35 C38 N42 108.6(4) . .
O39 C38 K1 18.6(2) . .
N35 C38 K1 109.4(3) . .
N42 C38 K1 141.2(3) . .
C38 O39 K1 151.3(4) . .
C38 O39 K1 142.1(4) . 2_656
K1 O39 K1 13.62(12) . 2_656
C37 N40 C41 112.2(4) . .
C37 N40 C43 123.0(4) . .
C41 N40 C43 123.8(4) . .
N40 C41 N42 114.2(4) . .
N40 C41 C34 103.9(4) . .
N42 C41 C34 102.8(4) . .
N40 C41 H41 111.8 . .
N42 C41 H41 111.8 . .
C34 C41 H41 111.8 . .
C38 N42 C44 122.9(4) . .
C38 N42 C41 111.9(4) . .
C44 N42 C41 122.9(4) . .
N45 C43 N40 113.2(4) . .
N45 C43 H43A 108.9 . .
N40 C43 H43A 108.9 . .
N45 C43 H43B 108.9 . .
N40 C43 H43B 108.9 . .
H43A C43 H43B 107.7 . .
N42 C44 N47 113.6(4) . .
N42 C44 H44A 108.8 . .
N47 C44 H44A 108.8 . .
N42 C44 H44B 108.8 . .
N47 C44 H44B 108.8 . .
H44A C44 H44B 107.7 . .
C49 N45 C43 122.4(4) . .
C49 N45 C46 112.3(4) . .
C43 N45 C46 123.4(4) . .
N47 C46 N45 114.2(4) . .
N47 C46 C53 103.5(4) . .
N45 C46 C53 103.1(4) . .
N47 C46 H46 111.8 . .
N45 C46 H46 111.8 . .
C53 C46 H46 111.8 . .
C50 N47 C44 121.7(4) . .
C50 N47 C46 112.1(4) . .
C44 N47 C46 122.9(4) . .
O48 C49 N52 126.3(5) . .
O48 C49 N45 125.6(5) . .
N52 C49 N45 108.1(5) . .
O51 C50 N47 125.9(4) . .
O51 C50 N54 125.7(4) . .
N47 C50 N54 108.3(4) . .
C49 N52 C53 113.0(4) . .
C49 N52 C55 122.8(4) . .
C53 N52 C55 123.6(4) . .
N54 C53 N52 115.0(4) . .
N54 C53 C46 103.2(4) . .
N52 C53 C46 103.1(4) . .
N54 C53 H53 111.6 . .
N52 C53 H53 111.6 . .
C46 C53 H53 111.6 . .
C50 N54 C53 112.1(4) . .
C50 N54 C56 120.8(4) . .
C53 N54 C56 122.3(4) . .
N57 C55 N52 114.8(4) . .
N57 C55 H55A 108.6 . .
N52 C55 H55A 108.6 . .
N57 C55 H55B 108.6 . .
N52 C55 H55B 108.6 . .
H55A C55 H55B 107.5 . .
N60 C56 N54 114.0(4) . .
N60 C56 H56A 108.7 . .
N54 C56 H56A 108.7 . .
N60 C56 H56B 108.7 . .
N54 C56 H56B 108.7 . .
H56A C56 H56B 107.6 . .
C62 N57 C55 121.0(4) . .
C62 N57 C58 112.2(4) . .
C55 N57 C58 126.7(4) . .
N57 C58 N60 111.9(4) . .
N57 C58 C59 111.6(4) . .
N60 C58 C59 111.6(4) . .
N57 C58 C66 102.8(4) . .
N60 C58 C66 102.1(4) . .
C59 C58 C66 116.2(4) . .
C58 C59 H59A 109.5 . .
C58 C59 H59B 109.5 . .
H59A C59 H59B 109.5 . .
C58 C59 H59C 109.5 . .
H59A C59 H59C 109.5 . .
H59B C59 H59C 109.5 . .
C63 N60 C56 120.9(4) . .
C63 N60 C58 112.7(4) . .
C56 N60 C58 126.4(4) . .
O61 C62 N57 126.2(5) . .
O61 C62 N65 124.5(5) . .
N57 C62 N65 109.3(4) . .
O64 C63 N68 125.8(5) . .
O64 C63 N60 125.5(5) . .
N68 C63 N60 108.7(4) . .
C62 N65 C69 123.1(4) . .
C62 N65 C66 112.7(4) . .
C69 N65 C66 123.1(4) . .
N65 C66 N68 111.7(4) . .
N65 C66 C67 111.8(4) . .
N68 C66 C67 110.6(4) . .
N65 C66 C58 102.7(4) . .
N68 C66 C58 103.5(4) . .
C67 C66 C58 116.0(4) . .
C66 C67 H67A 109.5 . .
C66 C67 H67B 109.5 . .
H67A C67 H67B 109.5 . .
C66 C67 H67C 109.5 . .
H67A C67 H67C 109.5 . .
H67B C67 H67C 109.5 . .
C63 N68 C70 120.2(4) . .
C63 N68 C66 112.3(4) . .
C70 N68 C66 122.7(4) . .
N65 C69 C71 113.0(4) . .
N65 C69 H69A 109.0 . .
C71 C69 H69A 109.0 . .
N65 C69 H69B 109.0 . .
C71 C69 H69B 109.0 . .
H69A C69 H69B 107.8 . .
N68 C70 C72 114.0(4) . .
N68 C70 H70A 108.7 . .
C72 C70 H70A 108.7 . .
N68 C70 H70B 108.7 . .
C72 C70 H70B 108.7 . .
H70A C70 H70B 107.6 . .
C72 C71 C78 119.8(5) . .
C72 C71 C69 119.9(5) . .
C78 C71 C69 120.3(5) . .
C71 C72 C81 119.1(5) . .
C71 C72 C70 120.9(4) . .
C81 C72 C70 120.0(5) . .
C75 O73 H73 109.5 . .
C75 C74 H74A 109.5 . .
C75 C74 H74B 109.5 . .
H74A C74 H74B 109.5 . .
C75 C74 H74C 109.5 . .
H74A C74 H74C 109.5 . .
H74B C74 H74C 109.5 . .
O73 C75 C76 113.6(12) . .
O73 C75 C74 105.9(11) . .
C76 C75 C74 108.4(10) . .
O73 C75 H75 109.6 . .
C76 C75 H75 109.6 . .
C74 C75 H75 109.6 . .
O77 C76 C75 108.1(9) . .
O77 C76 H76A 110.1 . .
C75 C76 H76A 110.1 . .
O77 C76 H76B 110.1 . .
C75 C76 H76B 110.1 . .
H76A C76 H76B 108.4 . .
C78 O77 C76 121.6(7) . .
O77 C78 C79 123.8(5) . .
O77 C78 C71 116.6(5) . .
C79 C78 C71 119.6(5) . .
C80 C79 C78 120.7(6) . .
C80 C79 H79 119.6 . .
C78 C79 H79 119.6 . .
C79 C80 C81 120.5(5) . .
C79 C80 H80 119.7 . .
C81 C80 H80 119.7 . .
C80 C81 O86 123.8(5) . .
C80 C81 C72 120.2(5) . .
O86 C81 C72 116.0(5) . .
C84 C83 H83A 109.5 . .
C84 C83 H83B 109.5 . .
H83A C83 H83B 109.5 . .
C84 C83 H83C 109.5 . .
H83A C83 H83C 109.5 . .
H83B C83 H83C 109.5 . .
O82 C84 C85 120.4(9) . .
O82 C84 C83 105.9(8) . .
C85 C84 C83 108.8(8) . .
O82 C84 H84 107.0 . .
C85 C84 H84 107.0 . .
C83 C84 H84 107.0 . .
O86 C85 C84 108.5(7) . .
O86 C85 H85A 110.0 . .
C84 C85 H85A 110.0 . .
O86 C85 H85B 110.0 . .
C84 C85 H85B 110.0 . .
H85A C85 H85B 108.4 . .
C81 O86 C85 118.4(6) . .
O1C C1C C2C 137.8(12) . .
O1C C1C C3C 127.4(11) . .
C2C C1C C3C 93.2(11) . .
C1C C2C H2C1 109.5 . .
C1C C2C H2C2 109.5 . .
H2C1 C2C H2C2 109.5 . .
C1C C2C H2C3 109.5 . .
H2C1 C2C H2C3 109.5 . .
H2C2 C2C H2C3 109.5 . .
C1C C3C H3C1 109.5 . .
C1C C3C H3C2 109.5 . .
H3C1 C3C H3C2 109.5 . .
C1C C3C H3C3 109.5 . .
H3C1 C3C H3C3 109.5 . .
H3C2 C3C H3C3 109.5 . .

loop_
_geom_bond_atom_site_label_1
_geom_bond_atom_site_label_2
_geom_bond_distance
_geom_bond_site_symmetry_2
O1 C3 1.397(10) .
O1 H1 0.8400 .
C2 C3 1.544(11) .
C2 H2A 0.9800 .
C2 H2B 0.9800 .
C2 H2C 0.9800 .
C3 C4 1.458(9) .
C3 H3 1.0000 .
C4 O5 1.443(8) .
C4 H4A 0.9900 .
C4 H4B 0.9900 .
O5 C6 1.382(7) .
C6 C7 1.383(9) .
C6 C15 1.403(8) .
C7 C8 1.377(9) .
C7 H7 0.9500 .
C8 C9 1.372(8) .
C8 H8 0.9500 .
C9 O14 1.372(13) .
C9 C16 1.389(8) .
O10 C12 1.408(9) .
O10 H10 0.8400 .
C11 C12 1.557(10) .
C11 H11A 0.9800 .
C11 H11B 0.9800 .
C11 H11C 0.9800 .
C12 C13 1.462(9) .
C12 H12 1.0000 .
C13 O14 1.429(7) .
C13 H13A 0.9900 .
C13 H13B 0.9900 .
C15 C16 1.404(7) .
C15 C17 1.532(8) .
C16 C18 1.508(8) .
C17 N19 1.444(6) .
C17 H17A 0.9900 .
C17 H17B 0.9900 .
C18 N22 1.478(6) .
C18 H18A 0.9900 .
C18 H18B 0.9900 .
N19 C24 1.360(7) .
N19 C20 1.447(7) .
C20 N22 1.463(7) .
C20 C21 1.516(8) .
C20 C28 1.566(7) .
C21 H21A 0.9800 .
C21 H21B 0.9800 .
C21 H21C 0.9800 .
N22 C25 1.344(7) .
O23 C24 1.226(6) .
C24 N27 1.381(6) .
C25 O26 1.222(6) .
C25 N30 1.388(6) .
C25 K1 3.447(6) 2_656
O26 K1 2.265(4) 2_656
O26 K1 2.578(4) .
N27 C31 1.462(6) .
N27 C28 1.476(6) .
C28 N30 1.458(6) .
C28 C29 1.515(7) .
C29 H29A 0.9800 .
C29 H29B 0.9800 .
C29 H29C 0.9800 .
N30 C32 1.439(6) .
C31 N33 1.452(6) .
C31 H31A 0.9900 .
C31 H31B 0.9900 .
C32 N35 1.449(6) .
C32 H32A 0.9900 .
C32 H32B 0.9900 .
N33 C37 1.375(6) .
N33 C34 1.457(6) .
C34 N35 1.436(6) .
C34 C41 1.549(7) .
C34 H34 1.0000 .
N35 C38 1.362(6) .
O36 C37 1.231(6) .
C37 N40 1.365(7) .
C38 O39 1.230(5) .
C38 N42 1.366(6) .
C38 K1 3.351(6) .
O39 K1 2.220(5) .
O39 K1 2.520(5) 2_656
N40 C41 1.441(6) .
N40 C43 1.454(6) .
C41 N42 1.457(6) .
C41 H41 1.0000 .
N42 C44 1.442(6) .
C43 N45 1.438(6) .
C43 H43A 0.9900 .
C43 H43B 0.9900 .
C44 N47 1.443(6) .
C44 H44A 0.9900 .
C44 H44B 0.9900 .
N45 C49 1.371(7) .
N45 C46 1.453(6) .
C46 N47 1.444(6) .
C46 C53 1.555(7) .
C46 H46 1.0000 .
N47 C50 1.364(6) .
O48 C49 1.216(6) .
C49 N52 1.364(7) .
C50 O51 1.220(5) .
C50 N54 1.376(6) .
N52 C53 1.444(6) .
N52 C55 1.446(6) .
C53 N54 1.438(6) .
C53 H53 1.0000 .
N54 C56 1.452(6) .
C55 N57 1.436(6) .
C55 H55A 0.9900 .
C55 H55B 0.9900 .
C56 N60 1.445(6) .
C56 H56A 0.9900 .
C56 H56B 0.9900 .
N57 C62 1.357(6) .
N57 C58 1.471(6) .
C58 N60 1.478(6) .
C58 C59 1.518(7) .
C58 C66 1.565(7) .
C59 H59A 0.9800 .
C59 H59B 0.9800 .
C59 H59C 0.9800 .
N60 C63 1.369(6) .
O61 C62 1.235(6) .
C62 N65 1.359(6) .
C63 O64 1.228(5) .
C63 N68 1.365(6) .
N65 C69 1.453(6) .
N65 C66 1.463(6) .
C66 N68 1.463(6) .
C66 C67 1.529(7) .
C67 H67A 0.9800 .
C67 H67B 0.9800 .
C67 H67C 0.9800 .
N68 C70 1.452(6) .
C69 C71 1.524(7) .
C69 H69A 0.9900 .
C69 H69B 0.9900 .
C70 C72 1.518(7) .
C70 H70A 0.9900 .
C70 H70B 0.9900 .
C71 C72 1.397(7) .
C71 C78 1.404(8) .
C72 C81 1.407(7) .
O73 C75 1.408(10) .
O73 H73 0.8400 .
C74 C75 1.550(11) .
C74 H74A 0.9800 .
C74 H74B 0.9800 .
C74 H74C 0.9800 .
C75 C76 1.468(9) .
C75 H75 1.0000 .
C76 O77 1.448(8) .
C76 H76A 0.9900 .
C76 H76B 0.9900 .
O77 C78 1.367(6) .
C78 C79 1.385(7) .
C79 C80 1.372(8) .
C79 H79 0.9500 .
C80 C81 1.379(8) .
C80 H80 0.9500 .
C81 O86 1.379(7) .
O82 C84 1.382(9) .
C83 C84 1.560(9) .
C83 H83A 0.9800 .
C83 H83B 0.9800 .
C83 H83C 0.9800 .
C84 C85 1.446(8) .
C84 H84 1.0000 .
C85 O86 1.446(6) .
C85 H85A 0.9900 .
C85 H85B 0.9900 .
C1C O1C 1.298(10) .
C1C C2C 1.476(11) .
C1C C3C 1.511(11) .
C2C H2C1 0.9800 .
C2C H2C2 0.9800 .
C2C H2C3 0.9800 .
C3C H3C1 0.9800 .
C3C H3C2 0.9800 .
C3C H3C3 0.9800 .
K1 O26 2.265(4) 2_656
K1 O1W 2.379(8) .
K1 O3W 2.384(16) 2_656
K1 O4W 2.39(2) 2_656
K1 O2W 2.441(8) .
K1 O39 2.520(5) 2_656
K1 O1W 2.531(8) 2_656

loop_
_geom_torsion_atom_site_label_1
_geom_torsion_atom_site_label_2
_geom_torsion_atom_site_label_3
_geom_torsion_atom_site_label_4
_geom_torsion
O1 C3 C4 O5 -51.0(14)
C2 C3 C4 O5 63.0(13)
C3 C4 O5 C6 177.6(8)
C4 O5 C6 C7 3.0(9)
C4 O5 C6 C15 -173.2(7)
O5 C6 C7 C8 -178.0(6)
C15 C6 C7 C8 -1.9(9)
C6 C7 C8 C9 1.5(9)
C7 C8 C9 O14 -175.1(7)
C7 C8 C9 C16 -0.8(9)
O10 C12 C13 O14 172.2(11)
C11 C12 C13 O14 -76.1(14)
C8 C9 O14 C13 -64.2(11)
C16 C9 O14 C13 121.7(9)
C12 C13 O14 C9 -86.4(14)
O5 C6 C15 C16 177.9(5)
C7 C6 C15 C16 1.6(9)
O5 C6 C15 C17 1.1(8)
C7 C6 C15 C17 -175.1(5)
O14 C9 C16 C15 174.1(7)
C8 C9 C16 C15 0.5(9)
O14 C9 C16 C18 -10.7(10)
C8 C9 C16 C18 175.6(6)
C6 C15 C16 C9 -0.9(8)
C17 C15 C16 C9 175.7(5)
C6 C15 C16 C18 -175.8(6)
C17 C15 C16 C18 0.8(8)
C6 C15 C17 N19 -130.6(6)
C16 C15 C17 N19 52.8(8)
C9 C16 C18 N22 132.1(6)
C15 C16 C18 N22 -53.0(8)
C15 C17 N19 C24 72.9(7)
C15 C17 N19 C20 -74.3(7)
C24 N19 C20 N22 -86.9(5)
C17 N19 C20 N22 63.1(7)
C24 N19 C20 C21 146.5(5)
C17 N19 C20 C21 -63.5(7)
C24 N19 C20 C28 20.7(6)
C17 N19 C20 C28 170.8(5)
N19 C20 N22 C25 126.1(5)
C21 C20 N22 C25 -106.7(5)
C28 C20 N22 C25 17.0(6)
N19 C20 N22 C18 -64.1(7)
C21 C20 N22 C18 63.2(7)
C28 C20 N22 C18 -173.2(5)
C16 C18 N22 C25 -115.7(6)
C16 C18 N22 C20 75.5(8)
C17 N19 C24 O23 19.0(8)
C20 N19 C24 O23 169.8(5)
C17 N19 C24 N27 -163.1(4)
C20 N19 C24 N27 -12.2(6)
C20 N22 C25 O26 175.1(5)
C18 N22 C25 O26 5.4(9)
C20 N22 C25 N30 -4.1(6)
C18 N22 C25 N30 -173.8(5)
O23 C24 N27 C31 16.4(8)
N19 C24 N27 C31 -161.6(4)
O23 C24 N27 C28 175.4(5)
N19 C24 N27 C28 -2.6(6)
C24 N27 C28 N30 122.3(4)
C31 N27 C28 N30 -79.9(6)
C24 N27 C28 C29 -109.7(5)
C31 N27 C28 C29 48.1(6)
C24 N27 C28 C20 14.6(5)
C31 N27 C28 C20 172.4(4)
N19 C20 C28 N30 -136.7(4)
N22 C20 C28 N30 -22.1(5)
C21 C20 C28 N30 99.1(5)
N19 C20 C28 N27 -20.5(5)
N22 C20 C28 N27 94.1(4)
C21 C20 C28 N27 -144.8(5)
N19 C20 C28 C29 101.6(5)
N22 C20 C28 C29 -143.8(5)
C21 C20 C28 C29 -22.7(7)
O26 C25 N30 C32 1.9(7)
N22 C25 N30 C32 -178.9(4)
O26 C25 N30 C28 168.5(5)
N22 C25 N30 C28 -12.3(6)
N27 C28 N30 C25 -85.6(5)
C29 C28 N30 C25 146.2(5)
C20 C28 N30 C25 21.8(5)
N27 C28 N30 C32 80.3(6)
C29 C28 N30 C32 -47.9(7)
C20 C28 N30 C32 -172.3(4)
C24 N27 C31 N33 -121.1(5)
C28 N27 C31 N33 83.1(6)
C25 N30 C32 N35 82.6(5)
C28 N30 C32 N35 -81.9(6)
N27 C31 N33 C37 125.4(5)
N27 C31 N33 C34 -84.6(6)
C37 N33 C34 N35 -121.2(4)
C31 N33 C34 N35 86.4(5)
C37 N33 C34 C41 -10.2(5)
C31 N33 C34 C41 -162.6(4)
N33 C34 N35 C38 104.8(5)
C41 C34 N35 C38 -5.7(5)
N33 C34 N35 C32 -84.4(5)
C41 C34 N35 C32 165.1(4)
N30 C32 N35 C38 -108.9(5)
N30 C32 N35 C34 81.2(5)
C31 N33 C37 O36 -19.5(8)
C34 N33 C37 O36 -172.3(5)
C31 N33 C37 N40 160.5(4)
C34 N33 C37 N40 7.7(5)
C34 N35 C38 O39 179.2(5)
C32 N35 C38 O39 8.3(8)
C34 N35 C38 N42 1.2(6)
C32 N35 C38 N42 -169.7(4)
O36 C37 N40 C41 178.6(5)
N33 C37 N40 C41 -1.4(5)
O36 C37 N40 C43 9.5(8)
N33 C37 N40 C43 -170.5(4)
C37 N40 C41 N42 106.4(5)
C43 N40 C41 N42 -84.7(6)
C37 N40 C41 C34 -4.8(5)
C43 N40 C41 C34 164.2(4)
N35 C34 C41 N40 126.9(4)
N33 C34 C41 N40 8.6(4)
N35 C34 C41 N42 7.6(5)
N33 C34 C41 N42 -110.7(4)
O39 C38 N42 C44 -10.6(8)
N35 C38 N42 C44 167.4(4)
O39 C38 N42 C41 -173.7(5)
N35 C38 N42 C41 4.4(6)
N40 C41 N42 C38 -119.5(5)
C34 C41 N42 C38 -7.6(5)
N40 C41 N42 C44 77.5(6)
C34 C41 N42 C44 -170.6(4)
C37 N40 C43 N45 -104.1(5)
C41 N40 C43 N45 88.2(6)
C38 N42 C44 N47 117.2(5)
C41 N42 C44 N47 -81.6(6)
N40 C43 N45 C49 115.9(6)
N40 C43 N45 C46 -81.0(6)
C49 N45 C46 N47 -117.0(5)
C43 N45 C46 N47 78.4(6)
C49 N45 C46 C53 -5.5(5)
C43 N45 C46 C53 -170.1(4)
N42 C44 N47 C50 -112.7(5)
N42 C44 N47 C46 89.2(6)
N45 C46 N47 C50 115.0(5)
C53 C46 N47 C50 3.7(5)
N45 C46 N47 C44 -85.0(6)
C53 C46 N47 C44 163.7(4)
C43 N45 C49 O48 -7.5(9)
C46 N45 C49 O48 -172.3(6)
C43 N45 C49 N52 171.3(5)
C46 N45 C49 N52 6.5(6)
C44 N47 C50 O51 12.0(7)
C46 N47 C50 O51 172.2(4)
C44 N47 C50 N54 -168.1(4)
C46 N47 C50 N54 -7.8(5)
O48 C49 N52 C53 174.0(6)
N45 C49 N52 C53 -4.7(6)
O48 C49 N52 C55 2.4(10)
N45 C49 N52 C55 -176.4(5)
C49 N52 C53 N54 112.9(5)
C55 N52 C53 N54 -75.6(6)
C49 N52 C53 C46 1.3(6)
C55 N52 C53 C46 172.8(4)
N47 C46 C53 N54 1.6(5)
N45 C46 C53 N54 -117.6(4)
N47 C46 C53 N52 121.6(4)
N45 C46 C53 N52 2.4(5)
O51 C50 N54 C53 -171.0(4)
N47 C50 N54 C53 9.0(5)
O51 C50 N54 C56 -15.1(7)
N47 C50 N54 C56 165.0(4)
N52 C53 N54 C50 -118.0(5)
C46 C53 N54 C50 -6.4(5)
N52 C53 N54 C56 86.5(5)
C46 C53 N54 C56 -162.0(4)
C49 N52 C55 N57 -111.4(6)
C53 N52 C55 N57 77.9(7)
C50 N54 C56 N60 116.5(5)
C53 N54 C56 N60 -90.0(5)
N52 C55 N57 C62 95.0(5)
N52 C55 N57 C58 -89.8(6)
C62 N57 C58 N60 -103.0(5)
C55 N57 C58 N60 81.5(5)
C62 N57 C58 C59 131.1(4)
C55 N57 C58 C59 -44.5(6)
C62 N57 C58 C66 5.8(5)
C55 N57 C58 C66 -169.7(4)
N54 C56 N60 C63 -101.3(5)
N54 C56 N60 C58 80.0(6)
N57 C58 N60 C63 110.0(5)
C59 C58 N60 C63 -124.0(5)
C66 C58 N60 C63 0.8(5)
N57 C58 N60 C56 -71.2(6)
C59 C58 N60 C56 54.7(6)
C66 C58 N60 C56 179.5(4)
C55 N57 C62 O61 -6.7(7)
C58 N57 C62 O61 177.4(4)
C55 N57 C62 N65 171.1(4)
C58 N57 C62 N65 -4.7(5)
C56 N60 C63 O64 2.3(8)
C58 N60 C63 O64 -178.9(5)
C56 N60 C63 N68 -174.7(4)
C58 N60 C63 N68 4.1(6)
O61 C62 N65 C69 -12.5(7)
N57 C62 N65 C69 169.6(4)
O61 C62 N65 C66 179.2(4)
N57 C62 N65 C66 1.3(5)
C62 N65 C66 N68 112.7(4)
C69 N65 C66 N68 -55.6(6)
C62 N65 C66 C67 -122.7(4)
C69 N65 C66 C67 68.9(6)
C62 N65 C66 C58 2.3(5)
C69 N65 C66 C58 -166.0(4)
N57 C58 C66 N65 -4.6(4)
N60 C58 C66 N65 111.5(4)
C59 C58 C66 N65 -126.8(4)
N57 C58 C66 N68 -121.0(4)
N60 C58 C66 N68 -4.9(5)
C59 C58 C66 N68 116.8(4)
N57 C58 C66 C67 117.7(4)
N60 C58 C66 C67 -126.3(4)
C59 C58 C66 C67 -4.5(6)
O64 C63 N68 C70 19.1(8)
N60 C63 N68 C70 -163.9(4)
O64 C63 N68 C66 175.3(5)
N60 C63 N68 C66 -7.7(6)
N65 C66 N68 C63 -102.0(5)
C67 C66 N68 C63 132.8(4)
C58 C66 N68 C63 7.9(5)
N65 C66 N68 C70 53.6(6)
C67 C66 N68 C70 -71.7(6)
C58 C66 N68 C70 163.4(4)
C62 N65 C69 C71 -87.8(6)
C66 N65 C69 C71 79.3(6)
C63 N68 C70 C72 76.8(6)
C66 N68 C70 C72 -76.8(6)
N65 C69 C71 C72 -60.8(7)
N65 C69 C71 C78 118.6(5)
C78 C71 C72 C81 -0.3(8)
C69 C71 C72 C81 179.1(5)
C78 C71 C72 C70 179.7(5)
C69 C71 C72 C70 -0.9(7)
N68 C70 C72 C71 62.1(6)
N68 C70 C72 C81 -117.9(5)
O73 C75 C76 O77 -75(2)
C74 C75 C76 O77 168.1(17)
C75 C76 O77 C78 -170.5(10)
C76 O77 C78 C79 -6.2(15)
C76 O77 C78 C71 174.3(14)
C72 C71 C78 O77 179.9(5)
C69 C71 C78 O77 0.5(8)
C72 C71 C78 C79 0.3(8)
C69 C71 C78 C79 -179.1(5)
O77 C78 C79 C80 180.0(5)
C71 C78 C79 C80 -0.5(9)
C78 C79 C80 C81 0.7(9)
C79 C80 C81 O86 -178.7(5)
C79 C80 C81 C72 -0.8(9)
C71 C72 C81 C80 0.6(8)
C70 C72 C81 C80 -179.4(5)
C71 C72 C81 O86 178.6(5)
C70 C72 C81 O86 -1.4(7)
O82 C84 C85 O86 54.2(14)
C83 C84 C85 O86 176.5(10)
C80 C81 O86 C85 -19.2(9)
C72 C81 O86 C85 162.8(7)
C84 C85 O86 C81 -136.5(8)
